data_1533442
loop_
_publ_author_name
'Graetsch, H.A.'

_publ_section_title
;
 Thermal expansion and thermally induced variations of the crystal
 structure of Al P O4 low crystobalite
;
_journal_name_full
;
Neues Jahrbuch fuer Mineralogie. Monatshefte (Band=Jahr) (1950-)
;
_journal_page_first 289
_journal_page_last 301
_journal_volume 2003
_journal_year 2003
_chemical_formula_sum 'Al O4 P'
_chemical_name_systematic 'Al (P O4)'
_space_group_IT_number 20
_symmetry_space_group_name_Hall 'C 2c 2'
_symmetry_space_group_name_H-M 'C 2 2 21'
_cell_angle_alpha 90
_cell_angle_beta 90
_cell_angle_gamma 90
_cell_formula_units_Z 4
_cell_length_a 7.1023
_cell_length_b 7.0956
_cell_length_c 7.0146
_cell_volume 353.501
_citation_journal_id_ASTM NJMMAW
_cod_data_source_file Graetsch_NJMMAW_2003_864.cif
_cod_data_source_block Al1O4P1
_cod_original_cell_volume 353.5013
_cod_original_formula_sum 'Al1 O4 P1'
_cod_database_code 1533442

loop_
_symmetry_equiv_pos_as_xyz
x,y,z
-x,-y,z+1/2
x,-y,-z
-x,y,-z+1/2
x+1/2,y+1/2,z
-x+1/2,-y+1/2,z+1/2
x+1/2,-y+1/2,-z
-x+1/2,y+1/2,-z+1/2

loop_
_atom_site_label
_atom_site_type_symbol
_atom_site_fract_x
_atom_site_fract_y
_atom_site_fract_z
_atom_site_occupancy
_atom_site_U_iso_or_equiv
P1 P+5 0.3001 0 0 1 0.0
O2 O-2 0.4239 0.163 0.9378 1 0.0
Al1 Al+3 0 0.2006 0.25 1 0.0
O1 O-2 0.1807 0.0593 0.1683 1 0.0
